data_4134420
loop_
_publ_author_name
'Hermann, Alexander'
'Arrowsmith, Merle'
'Trujillo-Gonzalez, Daniel E'
'Jim\'enez-Halla, J Oscar C'
'Vargas, Alfredo'
'Braunschweig, Holger'

_publ_section_title
;
 Trapping of a Borirane Intermediate in the Reductive Coupling of an
 Arylborane to a Diborene.
;
_journal_issue 12
_journal_name_full 'Journal of the American Chemical Society'
_journal_page_first 5562
_journal_page_last 5567
_journal_paper_doi 10.1021/jacs.0c02306
_journal_volume 142
_journal_year 2020
_chemical_formula_moiety 'C17 H19 B Br2 F6 N2'
_chemical_formula_sum 'C17 H19 B Br2 F6 N2'
_chemical_formula_weight 535.97
_space_group_crystal_system monoclinic
_space_group_IT_number 14
_space_group_name_Hall '-P 2ybc'
_space_group_name_H-M_alt 'P 1 21/c 1'
_atom_sites_solution_hydrogens geom
_audit_creation_method SHELXL-2016/6
_cell_angle_alpha 90
_cell_angle_beta 104.595(16)
_cell_angle_gamma 90
_cell_formula_units_Z 4
_cell_length_a 12.566(3)
_cell_length_b 8.2909(8)
_cell_length_c 20.179(4)
_cell_measurement_reflns_used 9884
_cell_measurement_temperature 100(2)
_cell_measurement_theta_max 26.73
_cell_measurement_theta_min 2.99
_cell_volume 2034.5(7)
_computing_cell_refinement 'Saint+ ver. V8.37A (Bruker AXS)'
_computing_data_collection 'APEX2 ver. 2014.9 (Bruker AXS)'
_computing_data_reduction 'Saint+ ver. V8.37A (Bruker AXS)'
_computing_molecular_graphics 'ShelXLe (Huebschle et all, 2011)'
_computing_publication_material 'SHELXL-2016/6 (Sheldrick, 2016)'
_computing_structure_refinement 'SHELXL-2016/6 (Sheldrick, 2016)'
_computing_structure_solution 'SHELXT (Sheldrick, 2014)'
_diffrn_ambient_temperature 100(2)
_diffrn_detector 'CCD area detector (Apex2)'
_diffrn_detector_area_resol_mean 8.333
_diffrn_measured_fraction_theta_full 0.999
_diffrn_measured_fraction_theta_max 0.999
_diffrn_measurement_device_type 'Bruker X8-APEX II'
_diffrn_measurement_method '\f and \w scans'
_diffrn_radiation_monochromator 'multi-layer mirror'
_diffrn_radiation_type MoK\a
_diffrn_radiation_wavelength 0.71073
_diffrn_reflns_av_R_equivalents 0.0464
_diffrn_reflns_av_unetI/netI 0.0253
_diffrn_reflns_Laue_measured_fraction_full 0.999
_diffrn_reflns_Laue_measured_fraction_max 0.999
_diffrn_reflns_limit_h_max 15
_diffrn_reflns_limit_h_min -15
_diffrn_reflns_limit_k_max 10
_diffrn_reflns_limit_k_min -9
_diffrn_reflns_limit_l_max 24
_diffrn_reflns_limit_l_min -24
_diffrn_reflns_number 27240
_diffrn_reflns_point_group_measured_fraction_full 0.999
_diffrn_reflns_point_group_measured_fraction_max 0.999
_diffrn_reflns_theta_full 26.000
_diffrn_reflns_theta_max 26.018
_diffrn_reflns_theta_min 2.086
_diffrn_source 'rotating-anode (Nonius FR-591)'
_exptl_absorpt_coefficient_mu 4.043
_exptl_absorpt_correction_T_max 0.7454
_exptl_absorpt_correction_T_min 0.5831
_exptl_absorpt_correction_type multi-scan
_exptl_absorpt_process_details 'SadAbs 2016/2 (Bruker AXS)'
_exptl_crystal_colour colourless
_exptl_crystal_density_diffrn 1.750
_exptl_crystal_description block
_exptl_crystal_F_000 1056
_exptl_crystal_size_max 0.25
_exptl_crystal_size_mid 0.239
_exptl_crystal_size_min 0.164
_refine_diff_density_max 0.342
_refine_diff_density_min -0.301
_refine_diff_density_rms 0.055
_refine_ls_extinction_method none
_refine_ls_goodness_of_fit_ref 1.025
_refine_ls_hydrogen_treatment constr
_refine_ls_matrix_type full
_refine_ls_number_parameters 342
_refine_ls_number_reflns 4007
_refine_ls_number_restraints 229
_refine_ls_restrained_S_all 1.019
_refine_ls_R_factor_all 0.0206
_refine_ls_R_factor_gt 0.0179
_refine_ls_shift/su_max 0.003
_refine_ls_shift/su_mean 0.000
_refine_ls_structure_factor_coef Fsqd
_refine_ls_weighting_details 'w=1/[\s^2^(Fo^2^)+(0.0182P)^2^+0.9413P] where P=(Fo^2^+2Fc^2^)/3'
_refine_ls_weighting_scheme calc
_refine_ls_wR_factor_gt 0.0436
_refine_ls_wR_factor_ref 0.0446
_reflns_Friedel_coverage 0.000
_reflns_number_gt 3704
_reflns_number_total 4007
_reflns_threshold_expression 'I > 2\s(I)'
_cod_data_source_file ja0c02306_si_006.cif
_cod_data_source_block test_a
_cod_depositor_comments 'Adding full bibliography for 4134419--4134425.cif.'
_cod_original_sg_symbol_H-M 'P 21/c'
_cod_database_code 4134420
_shelx_shelxl_version_number 2016/6
_shelx_space_group_comment
;
The symmetry employed for this shelxl refinement is uniquely defined
by the following loop, which should always be used as a source of
symmetry information in preference to the above space-group names.
They are only intended as comments.
;
_shelx_estimated_absorpt_t_min 0.431
_shelx_estimated_absorpt_t_max 0.557

loop_
_space_group_symop_operation_xyz
'x, y, z'
'-x, y+1/2, -z+1/2'
'-x, -y, -z'
'x, -y-1/2, z-1/2'

loop_
_atom_site_label
_atom_site_type_symbol
_atom_site_fract_x
_atom_site_fract_y
_atom_site_fract_z
_atom_site_U_iso_or_equiv
_atom_site_adp_type
_atom_site_occupancy
_atom_site_site_symmetry_order
_atom_site_calc_flag
_atom_site_refinement_flags_posn
_atom_site_refinement_flags_adp
_atom_site_refinement_flags_occupancy
_atom_site_disorder_assembly
_atom_site_disorder_group
Br1 Br 0.45477(2) 0.32309(2) 0.55168(2) 0.01645(5) Uani 1 1 d . . . . .
B1 B 0.42901(14) 0.4593(2) 0.63095(9) 0.0128(3) Uani 1 1 d . . . . .
N1 N 0.43431(10) 0.77162(15) 0.59850(6) 0.0126(3) Uani 1 1 d . . . . .
C1 C 0.30216(12) 0.45809(18) 0.63386(8) 0.0137(3) Uani 1 1 d . . . . .
Br2 Br 0.50676(2) 0.34538(2) 0.72144(2) 0.01851(5) Uani 1 1 d . . . . .
N2 N 0.59486(11) 0.66632(14) 0.63910(7) 0.0128(3) Uani 1 1 d . . . . .
C2 C 0.21997(13) 0.37577(19) 0.58696(8) 0.0169(3) Uani 1 1 d . . . . .
H2 H 0.237164 0.323688 0.549022 0.020 Uiso 1 1 calc R U . . .
C3 C 0.11292(14) 0.3683(2) 0.59457(9) 0.0220(4) Uani 1 1 d . . . . .
C4 C 0.08494(14) 0.4432(2) 0.64879(10) 0.0232(4) Uani 1 1 d . . . . .
H4 H 0.011842 0.437684 0.653768 0.028 Uiso 1 1 calc R U . . .
C5 C 0.16541(13) 0.52695(19) 0.69596(9) 0.0197(3) Uani 1 1 d . . . . .
C6 C 0.27274(13) 0.53319(18) 0.68906(8) 0.0159(3) Uani 1 1 d . . . . .
H6 H 0.327134 0.589292 0.722306 0.019 Uiso 1 1 calc R U . . .
C7 C 0.02694(15) 0.2735(2) 0.54451(11) 0.0329(4) Uani 1 1 d . U . . .
C8 C 0.13515(15) 0.6058(2) 0.75536(11) 0.0280(4) Uani 1 1 d . U . . .
C9 C 0.48596(12) 0.63208(18) 0.62352(8) 0.0118(3) Uani 1 1 d . . . . .
C10 C 0.51091(13) 0.89230(18) 0.60105(8) 0.0157(3) Uani 1 1 d . . . . .
H10 H 0.495951 1.001502 0.587667 0.019 Uiso 1 1 calc R U . . .
C11 C 0.61050(14) 0.82634(18) 0.62601(8) 0.0158(3) Uani 1 1 d . . . . .
H11 H 0.679205 0.880214 0.633304 0.019 Uiso 1 1 calc R U . . .
C12 C 0.31537(13) 0.79990(19) 0.56691(8) 0.0152(3) Uani 1 1 d . . . . .
H12 H 0.276455 0.693713 0.562383 0.018 Uiso 1 1 calc R U . . .
C13 C 0.26719(14) 0.9083(2) 0.61273(9) 0.0229(4) Uani 1 1 d . . . . .
H13A H 0.188078 0.921360 0.592764 0.034 Uiso 1 1 calc R U . . .
H13B H 0.303088 1.014078 0.616714 0.034 Uiso 1 1 calc R U . . .
H13C H 0.279352 0.859430 0.658239 0.034 Uiso 1 1 calc R U . . .
C14 C 0.30018(14) 0.8718(2) 0.49547(8) 0.0198(3) Uani 1 1 d . . . . .
H14A H 0.221504 0.882584 0.473565 0.030 Uiso 1 1 calc R U . . .
H14B H 0.334200 0.800758 0.467858 0.030 Uiso 1 1 calc R U . . .
H14C H 0.335071 0.978273 0.499135 0.030 Uiso 1 1 calc R U . . .
C15 C 0.68922(12) 0.55451(19) 0.66254(8) 0.0154(3) Uani 1 1 d . . . . .
H15 H 0.659456 0.444512 0.667430 0.019 Uiso 1 1 calc R U . . .
C16 C 0.75587(14) 0.5457(2) 0.60947(9) 0.0246(4) Uani 1 1 d . . . . .
H16A H 0.813182 0.463351 0.623052 0.037 Uiso 1 1 calc R U . . .
H16B H 0.790097 0.650651 0.606247 0.037 Uiso 1 1 calc R U . . .
H16C H 0.707361 0.517412 0.564860 0.037 Uiso 1 1 calc R U . . .
C17 C 0.75742(14) 0.6080(2) 0.73237(9) 0.0237(4) Uani 1 1 d . . . . .
H17A H 0.812953 0.525796 0.750991 0.036 Uiso 1 1 calc R U . . .
H17B H 0.709380 0.622347 0.763379 0.036 Uiso 1 1 calc R U . . .
H17C H 0.793929 0.710348 0.727797 0.036 Uiso 1 1 calc R U . . .
F1_1 F 0.0517(6) 0.2581(15) 0.4827(4) 0.0439(15) Uani 0.57(3) 1 d . U P A 1
F2_1 F 0.0069(9) 0.1328(12) 0.5637(6) 0.0436(17) Uani 0.57(3) 1 d . U P A 1
F3_1 F -0.0703(10) 0.3601(15) 0.5296(6) 0.0320(15) Uani 0.57(3) 1 d . U P A 1
F1_11 F 0.0630(7) 0.2013(17) 0.4963(6) 0.0482(17) Uani 0.43(3) 1 d . U P A 2
F2_11 F -0.0638(15) 0.3457(19) 0.5167(8) 0.033(2) Uani 0.43(3) 1 d . U P A 2
F3_11 F -0.0045(12) 0.1416(18) 0.5819(7) 0.046(2) Uani 0.43(3) 1 d . U P A 2
F1_2 F 0.2195(7) 0.6878(5) 0.7972(4) 0.0304(13) Uani 0.584(3) 1 d . U P B 1
F2_2 F 0.1062(3) 0.4948(6) 0.7985(3) 0.0342(11) Uani 0.584(3) 1 d . U P B 1
F3_2 F 0.0535(4) 0.7070(6) 0.7382(2) 0.0407(12) Uani 0.584(3) 1 d . U P B 1
F1_21 F 0.0649(6) 0.5208(10) 0.7790(4) 0.0382(15) Uani 0.275(3) 1 d . U P B 2
F2_21 F 0.0787(9) 0.7531(11) 0.7327(7) 0.0389(18) Uani 0.275(3) 1 d . U P B 2
F3_21 F 0.2223(15) 0.6439(13) 0.8048(9) 0.033(2) Uani 0.275(3) 1 d . U P B 2
F1_22 F 0.0243(12) 0.6470(17) 0.7388(9) 0.035(2) Uani 0.141(3) 1 d . U P B 3
F2_22 F 0.1419(13) 0.502(3) 0.8057(11) 0.032(2) Uani 0.141(3) 1 d . U P B 3
F3_22 F 0.1943(13) 0.7311(18) 0.7782(8) 0.035(2) Uani 0.141(3) 1 d . U P B 3

loop_
_atom_site_aniso_label
_atom_site_aniso_U_11
_atom_site_aniso_U_22
_atom_site_aniso_U_33
_atom_site_aniso_U_23
_atom_site_aniso_U_13
_atom_site_aniso_U_12
Br1 0.02173(9) 0.01138(8) 0.01821(9) -0.00175(5) 0.00870(7) -0.00065(6)
B1 0.0153(9) 0.0110(8) 0.0123(9) 0.0009(6) 0.0036(7) 0.0005(6)
N1 0.0127(6) 0.0100(6) 0.0148(7) 0.0008(5) 0.0031(5) 0.0006(5)
C1 0.0126(7) 0.0109(7) 0.0173(8) 0.0054(6) 0.0030(6) 0.0015(6)
Br2 0.01379(9) 0.02440(9) 0.01732(9) 0.00977(6) 0.00389(7) 0.00266(6)
N2 0.0118(6) 0.0121(6) 0.0151(7) 0.0011(5) 0.0043(5) 0.0000(5)
C2 0.0156(8) 0.0147(7) 0.0191(8) 0.0023(6) 0.0018(7) -0.0003(6)
C3 0.0143(8) 0.0183(8) 0.0302(10) 0.0018(7) -0.0004(7) -0.0019(6)
C4 0.0106(8) 0.0209(8) 0.0394(11) 0.0036(7) 0.0085(8) 0.0000(6)
C5 0.0173(8) 0.0143(8) 0.0300(10) 0.0028(7) 0.0103(7) 0.0020(6)
C6 0.0154(8) 0.0113(7) 0.0213(9) 0.0024(6) 0.0050(7) -0.0003(6)
C7 0.0166(9) 0.0328(11) 0.0452(12) -0.0070(9) 0.0005(8) -0.0053(8)
C8 0.0228(9) 0.0232(9) 0.0434(11) -0.0023(8) 0.0184(8) 0.0010(7)
C9 0.0125(7) 0.0124(7) 0.0107(7) -0.0005(6) 0.0032(6) 0.0005(6)
C10 0.0179(8) 0.0106(7) 0.0184(8) 0.0006(6) 0.0042(7) -0.0017(6)
C11 0.0167(8) 0.0129(8) 0.0182(8) -0.0008(6) 0.0049(7) -0.0038(6)
C12 0.0105(7) 0.0149(7) 0.0192(8) 0.0036(6) 0.0017(6) 0.0020(6)
C13 0.0213(9) 0.0230(9) 0.0263(10) 0.0032(7) 0.0094(7) 0.0081(7)
C14 0.0174(8) 0.0223(8) 0.0184(9) 0.0040(7) 0.0022(7) 0.0009(7)
C15 0.0102(7) 0.0150(7) 0.0210(9) 0.0029(6) 0.0038(6) 0.0021(6)
C16 0.0176(9) 0.0302(10) 0.0283(10) 0.0042(7) 0.0102(8) 0.0068(7)
C17 0.0203(9) 0.0253(9) 0.0222(9) 0.0024(7) -0.0008(7) 0.0030(7)
F1_1 0.0259(17) 0.059(4) 0.043(2) -0.023(2) 0.0026(15) -0.012(2)
F2_1 0.033(2) 0.0246(15) 0.062(4) -0.001(2) -0.009(3) -0.0075(14)
F3_1 0.0123(16) 0.042(2) 0.036(3) -0.009(2) -0.0054(19) 0.0017(14)
F1_11 0.031(2) 0.047(4) 0.058(4) -0.027(3) -0.005(2) -0.009(3)
F2_11 0.022(3) 0.030(3) 0.039(5) 0.002(3) -0.007(3) -0.002(2)
F3_11 0.037(3) 0.036(3) 0.053(5) 0.008(3) -0.009(3) -0.026(3)
F1_2 0.032(2) 0.022(3) 0.043(3) -0.015(2) 0.0201(17) -0.006(2)
F2_2 0.036(3) 0.0339(16) 0.041(2) -0.0022(14) 0.027(2) -0.010(2)
F3_2 0.034(3) 0.033(3) 0.0611(17) -0.003(3) 0.023(2) 0.016(2)
F1_21 0.035(4) 0.038(3) 0.052(4) -0.008(3) 0.030(3) -0.007(3)
F2_21 0.040(4) 0.019(4) 0.064(3) -0.005(3) 0.026(3) 0.006(2)
F3_21 0.038(3) 0.029(4) 0.036(3) -0.010(4) 0.016(2) 0.005(4)
F1_22 0.027(4) 0.034(5) 0.051(4) -0.006(4) 0.021(3) 0.003(4)
F2_22 0.032(5) 0.034(4) 0.037(4) -0.005(3) 0.023(4) 0.001(4)
F3_22 0.038(4) 0.023(4) 0.051(4) -0.011(4) 0.023(3) -0.001(3)

loop_
_atom_type_symbol
_atom_type_description
_atom_type_scat_dispersion_real
_atom_type_scat_dispersion_imag
_atom_type_scat_source
C C 0.0033 0.0016 'International Tables Vol C Tables 4.2.6.8 and 6.1.1.4'
H H 0.0000 0.0000 'International Tables Vol C Tables 4.2.6.8 and 6.1.1.4'
B B 0.0013 0.0007 'International Tables Vol C Tables 4.2.6.8 and 6.1.1.4'
N N 0.0061 0.0033 'International Tables Vol C Tables 4.2.6.8 and 6.1.1.4'
F F 0.0171 0.0103 'International Tables Vol C Tables 4.2.6.8 and 6.1.1.4'
Br Br -0.2901 2.4595 'International Tables Vol C Tables 4.2.6.8 and 6.1.1.4'

loop_
_exptl_crystal_face_index_h
_exptl_crystal_face_index_k
_exptl_crystal_face_index_l
_exptl_crystal_face_perp_dist
0.00 1.00 0.00 0.1330
0.00 -1.00 -1.00 0.0940
0.00 1.00 1.00 0.1450
0.00 0.00 1.00 0.0590
0.00 0.00 -1.00 0.1260
0.00 -1.00 1.00 0.0870
0.00 1.00 -1.00 0.1160
-1.00 -1.00 -1.00 0.1080
1.00 1.00 1.00 0.1450
1.00 -1.00 0.00 0.1140
-1.00 1.00 0.00 0.1120
1.00 0.00 -1.00 0.1060
-1.00 0.00 1.00 0.0450
1.00 0.00 -2.00 0.0820
-1.00 0.00 2.00 0.0350
-1.00 0.00 -2.00 0.1180
2.00 -1.00 1.00 0.0980
2.00 1.00 0.00 0.1350
1.00 0.00 1.00 0.0790

loop_
_geom_angle_atom_site_label_1
_geom_angle_atom_site_label_2
_geom_angle_atom_site_label_3
_geom_angle
_geom_angle_site_symmetry_1
_geom_angle_site_symmetry_3
_geom_angle_publ_flag
C1 B1 C9 118.15(13) . . ?
C1 B1 Br1 112.19(11) . . ?
C9 B1 Br1 104.71(10) . . ?
C1 B1 Br2 102.52(10) . . ?
C9 B1 Br2 111.27(11) . . ?
Br1 B1 Br2 107.77(8) . . ?
C9 N1 C10 109.86(13) . . ?
C9 N1 C12 128.81(13) . . ?
C10 N1 C12 121.16(12) . . ?
C2 C1 C6 117.28(14) . . ?
C2 C1 B1 123.39(14) . . ?
C6 C1 B1 119.15(14) . . ?
C9 N2 C11 110.01(13) . . ?
C9 N2 C15 128.44(13) . . ?
C11 N2 C15 121.43(13) . . ?
C1 C2 C3 121.25(16) . . ?
C1 C2 H2 119.4 . . ?
C3 C2 H2 119.4 . . ?
C4 C3 C2 120.91(16) . . ?
C4 C3 C7 119.06(16) . . ?
C2 C3 C7 120.01(17) . . ?
C3 C4 C5 118.85(15) . . ?
C3 C4 H4 120.6 . . ?
C5 C4 H4 120.6 . . ?
C4 C5 C6 120.48(16) . . ?
C4 C5 C8 118.68(15) . . ?
C6 C5 C8 120.82(16) . . ?
C5 C6 C1 121.22(15) . . ?
C5 C6 H6 119.4 . . ?
C1 C6 H6 119.4 . . ?
F2_11 C7 F1_11 108.8(7) . . ?
F2_1 C7 F1_1 107.4(4) . . ?
F2_1 C7 F3_1 108.1(7) . . ?
F1_1 C7 F3_1 104.0(5) . . ?
F2_11 C7 F3_11 104.6(9) . . ?
F1_11 C7 F3_11 103.4(6) . . ?
F2_1 C7 C3 116.0(5) . . ?
F2_11 C7 C3 117.3(7) . . ?
F1_11 C7 C3 114.3(4) . . ?
F1_1 C7 C3 111.9(3) . . ?
F3_1 C7 C3 108.8(5) . . ?
F3_11 C7 C3 106.9(6) . . ?
F3_22 C8 F2_22 109.2(11) . . ?
F1_21 C8 F3_21 111.0(8) . . ?
F3_2 C8 F1_2 106.4(3) . . ?
F3_2 C8 F2_2 106.4(3) . . ?
F1_2 C8 F2_2 103.3(3) . . ?
F3_22 C8 F1_22 109.8(8) . . ?
F2_22 C8 F1_22 102.2(9) . . ?
F1_21 C8 F2_21 104.5(5) . . ?
F3_21 C8 F2_21 106.8(7) . . ?
F3_22 C8 C5 113.5(7) . . ?
F3_2 C8 C5 114.2(3) . . ?
F1_21 C8 C5 112.8(4) . . ?
F2_22 C8 C5 110.6(9) . . ?
F3_21 C8 C5 112.4(8) . . ?
F1_2 C8 C5 113.6(4) . . ?
F2_2 C8 C5 112.0(3) . . ?
F1_22 C8 C5 110.9(7) . . ?
F2_21 C8 C5 108.8(5) . . ?
N2 C9 N1 105.51(13) . . ?
N2 C9 B1 127.29(13) . . ?
N1 C9 B1 127.17(13) . . ?
C11 C10 N1 107.11(14) . . ?
C11 C10 H10 126.4 . . ?
N1 C10 H10 126.4 . . ?
C10 C11 N2 107.46(14) . . ?
C10 C11 H11 126.3 . . ?
N2 C11 H11 126.3 . . ?
N1 C12 C13 110.09(13) . . ?
N1 C12 C14 109.82(13) . . ?
C13 C12 C14 111.66(13) . . ?
N1 C12 H12 108.4 . . ?
C13 C12 H12 108.4 . . ?
C14 C12 H12 108.4 . . ?
C12 C13 H13A 109.5 . . ?
C12 C13 H13B 109.5 . . ?
H13A C13 H13B 109.5 . . ?
C12 C13 H13C 109.5 . . ?
H13A C13 H13C 109.5 . . ?
H13B C13 H13C 109.5 . . ?
C12 C14 H14A 109.5 . . ?
C12 C14 H14B 109.5 . . ?
H14A C14 H14B 109.5 . . ?
C12 C14 H14C 109.5 . . ?
H14A C14 H14C 109.5 . . ?
H14B C14 H14C 109.5 . . ?
N2 C15 C16 110.08(13) . . ?
N2 C15 C17 109.37(13) . . ?
C16 C15 C17 112.69(14) . . ?
N2 C15 H15 108.2 . . ?
C16 C15 H15 108.2 . . ?
C17 C15 H15 108.2 . . ?
C15 C16 H16A 109.5 . . ?
C15 C16 H16B 109.5 . . ?
H16A C16 H16B 109.5 . . ?
C15 C16 H16C 109.5 . . ?
H16A C16 H16C 109.5 . . ?
H16B C16 H16C 109.5 . . ?
C15 C17 H17A 109.5 . . ?
C15 C17 H17B 109.5 . . ?
H17A C17 H17B 109.5 . . ?
C15 C17 H17C 109.5 . . ?
H17A C17 H17C 109.5 . . ?
H17B C17 H17C 109.5 . . ?

loop_
_geom_bond_atom_site_label_1
_geom_bond_atom_site_label_2
_geom_bond_distance
_geom_bond_site_symmetry_2
_geom_bond_publ_flag
Br1 B1 2.0491(17) . ?
B1 C1 1.610(2) . ?
B1 C9 1.625(2) . ?
B1 Br2 2.0692(18) . ?
N1 C9 1.3600(19) . ?
N1 C10 1.380(2) . ?
N1 C12 1.488(2) . ?
C1 C2 1.391(2) . ?
C1 C6 1.405(2) . ?
N2 C9 1.355(2) . ?
N2 C11 1.3765(19) . ?
N2 C15 1.4853(19) . ?
C2 C3 1.393(2) . ?
C2 H2 0.9500 . ?
C3 C4 1.379(3) . ?
C3 C7 1.502(3) . ?
C4 C5 1.387(2) . ?
C4 H4 0.9500 . ?
C5 C6 1.391(2) . ?
C5 C8 1.496(2) . ?
C6 H6 0.9500 . ?
C7 F2_1 1.274(11) . ?
C7 F2_11 1.285(17) . ?
C7 F1_11 1.316(9) . ?
C7 F1_1 1.365(7) . ?
C7 F3_1 1.383(13) . ?
C7 F3_11 1.439(14) . ?
C8 F3_22 1.293(16) . ?
C8 F3_2 1.303(4) . ?
C8 F1_21 1.310(9) . ?
C8 F2_22 1.32(2) . ?
C8 F3_21 1.321(17) . ?
C8 F1_2 1.359(7) . ?
C8 F2_2 1.378(6) . ?
C8 F1_22 1.390(15) . ?
C8 F2_21 1.428(11) . ?
C10 C11 1.342(2) . ?
C10 H10 0.9500 . ?
C11 H11 0.9500 . ?
C12 C13 1.520(2) . ?
C12 C14 1.527(2) . ?
C12 H12 1.0000 . ?
C13 H13A 0.9800 . ?
C13 H13B 0.9800 . ?
C13 H13C 0.9800 . ?
C14 H14A 0.9800 . ?
C14 H14B 0.9800 . ?
C14 H14C 0.9800 . ?
C15 C16 1.518(2) . ?
C15 C17 1.519(2) . ?
C15 H15 1.0000 . ?
C16 H16A 0.9800 . ?
C16 H16B 0.9800 . ?
C16 H16C 0.9800 . ?
C17 H17A 0.9800 . ?
C17 H17B 0.9800 . ?
C17 H17C 0.9800 . ?

loop_
_geom_torsion_atom_site_label_1
_geom_torsion_atom_site_label_2
_geom_torsion_atom_site_label_3
_geom_torsion_atom_site_label_4
_geom_torsion
_geom_torsion_site_symmetry_1
_geom_torsion_site_symmetry_2
_geom_torsion_site_symmetry_3
_geom_torsion_site_symmetry_4
_geom_torsion_publ_flag
C9 B1 C1 C2 120.96(16) . . . . ?
Br1 B1 C1 C2 -0.99(19) . . . . ?
Br2 B1 C1 C2 -116.34(14) . . . . ?
C9 B1 C1 C6 -64.01(19) . . . . ?
Br1 B1 C1 C6 174.03(11) . . . . ?
Br2 B1 C1 C6 58.69(15) . . . . ?
C6 C1 C2 C3 0.0(2) . . . . ?
B1 C1 C2 C3 175.09(15) . . . . ?
C1 C2 C3 C4 0.4(3) . . . . ?
C1 C2 C3 C7 -177.81(16) . . . . ?
C2 C3 C4 C5 0.0(3) . . . . ?
C7 C3 C4 C5 178.26(16) . . . . ?
C3 C4 C5 C6 -0.8(2) . . . . ?
C3 C4 C5 C8 -179.00(16) . . . . ?
C4 C5 C6 C1 1.2(2) . . . . ?
C8 C5 C6 C1 179.34(15) . . . . ?
C2 C1 C6 C5 -0.8(2) . . . . ?
B1 C1 C6 C5 -176.09(14) . . . . ?
C4 C3 C7 F2_1 -79.0(6) . . . . ?
C2 C3 C7 F2_1 99.2(6) . . . . ?
C4 C3 C7 F2_11 53.5(9) . . . . ?
C2 C3 C7 F2_11 -128.3(9) . . . . ?
C4 C3 C7 F1_11 -177.4(8) . . . . ?
C2 C3 C7 F1_11 0.9(8) . . . . ?
C4 C3 C7 F1_1 157.3(6) . . . . ?
C2 C3 C7 F1_1 -24.4(6) . . . . ?
C4 C3 C7 F3_1 43.0(6) . . . . ?
C2 C3 C7 F3_1 -138.8(6) . . . . ?
C4 C3 C7 F3_11 -63.5(7) . . . . ?
C2 C3 C7 F3_11 114.7(7) . . . . ?
C4 C5 C8 F3_22 -151.9(7) . . . . ?
C6 C5 C8 F3_22 29.9(7) . . . . ?
C4 C5 C8 F3_2 -56.1(3) . . . . ?
C6 C5 C8 F3_2 125.7(3) . . . . ?
C4 C5 C8 F1_21 37.0(4) . . . . ?
C6 C5 C8 F1_21 -141.2(4) . . . . ?
C4 C5 C8 F2_22 85.0(8) . . . . ?
C6 C5 C8 F2_22 -93.2(8) . . . . ?
C4 C5 C8 F3_21 163.4(6) . . . . ?
C6 C5 C8 F3_21 -14.8(6) . . . . ?
C4 C5 C8 F1_2 -178.4(3) . . . . ?
C6 C5 C8 F1_2 3.5(4) . . . . ?
C4 C5 C8 F2_2 65.0(3) . . . . ?
C6 C5 C8 F2_2 -113.1(3) . . . . ?
C4 C5 C8 F1_22 -27.7(6) . . . . ?
C6 C5 C8 F1_22 154.1(6) . . . . ?
C4 C5 C8 F2_21 -78.6(4) . . . . ?
C6 C5 C8 F2_21 103.3(4) . . . . ?
C11 N2 C9 N1 1.92(17) . . . . ?
C15 N2 C9 N1 -174.18(14) . . . . ?
C11 N2 C9 B1 -179.77(14) . . . . ?
C15 N2 C9 B1 4.1(2) . . . . ?
C10 N1 C9 N2 -2.17(16) . . . . ?
C12 N1 C9 N2 173.12(14) . . . . ?
C10 N1 C9 B1 179.52(14) . . . . ?
C12 N1 C9 B1 -5.2(2) . . . . ?
C1 B1 C9 N2 159.86(15) . . . . ?
Br1 B1 C9 N2 -74.45(17) . . . . ?
Br2 B1 C9 N2 41.70(19) . . . . ?
C1 B1 C9 N1 -22.2(2) . . . . ?
Br1 B1 C9 N1 103.50(15) . . . . ?
Br2 B1 C9 N1 -140.35(13) . . . . ?
C9 N1 C10 C11 1.63(18) . . . . ?
C12 N1 C10 C11 -174.09(13) . . . . ?
N1 C10 C11 N2 -0.40(18) . . . . ?
C9 N2 C11 C10 -0.96(18) . . . . ?
C15 N2 C11 C10 175.46(14) . . . . ?
C9 N1 C12 C13 113.16(17) . . . . ?
C10 N1 C12 C13 -72.01(18) . . . . ?
C9 N1 C12 C14 -123.51(16) . . . . ?
C10 N1 C12 C14 51.32(18) . . . . ?
C9 N2 C15 C16 115.55(17) . . . . ?
C11 N2 C15 C16 -60.16(19) . . . . ?
C9 N2 C15 C17 -120.13(17) . . . . ?
C11 N2 C15 C17 64.17(18) . . . . ?
